data_1574106
loop_
_publ_author_name
'Phang, Si Jia Isabel'
'Zhang, Zheng-Feng'
'Su, Ming-Der'
'So, Cheuk-Wai'

_publ_section_title
;
 An N-phosphinoamidinato borasilenide: a vinyl-analogous anion containing
 a base-stabilised B&#xE001;Si double bond
;
_journal_issue 16
_journal_name_full 'Chemical Science'
_journal_page_first 6763
_journal_page_last 6769
_journal_paper_doi 10.1039/D5SC00047E
_journal_volume 16
_journal_year 2025
_chemical_formula_sum 'C47 H61 B Ir N2 P Si'
_chemical_formula_weight 916.04
_space_group_crystal_system triclinic
_space_group_IT_number 2
_space_group_name_Hall '-P 1'
_space_group_name_H-M_alt 'P -1'
_atom_sites_solution_hydrogens geom
_atom_sites_solution_primary dual
_audit_update_record
;
2024-10-29 deposited with the CCDC.	2025-03-10 downloaded from the CCDC.
;
_cell_angle_alpha 90.735(4)
_cell_angle_beta 105.707(4)
_cell_angle_gamma 98.278(4)
_cell_formula_units_Z 4
_cell_length_a 15.2155(19)
_cell_length_b 15.695(2)
_cell_length_c 18.597(2)
_cell_measurement_reflns_used 9799
_cell_measurement_temperature 100.(2)
_cell_measurement_theta_max 27.0745
_cell_measurement_theta_min 2.2708
_cell_volume 4224.5(9)
_computing_cell_refinement 'SAINT V8.40B (Bruker AXS LLC, 2019)'
_computing_data_collection 'APEX4 (Ver 2021.4-0, Bruker AXS Inc., 2021)'
_computing_data_reduction 'SAINT V8.40B (Bruker AXS LLC, 2019)'
_computing_molecular_graphics 'shelXle (C.B. Huebschle, rev 1242)'
_computing_publication_material 'APEX4 (Ver 2021.4-0, Bruker AXS Inc., 2021)'
_computing_structure_refinement 'SHELXL-2018/3 (Sheldrick, 2018)'
_computing_structure_solution 'XT, VERSION 2018/2'
_diffrn_ambient_temperature 100.(2)
_diffrn_detector_area_resol_mean 7.3910
_diffrn_measured_fraction_theta_full 0.999
_diffrn_measured_fraction_theta_max 0.999
_diffrn_measurement_device 'four-circle diffractometer'
_diffrn_measurement_device_type 'Photon II CPADs detector'
_diffrn_measurement_method 'phi and omega scans'
_diffrn_radiation_monochromator 'Multilayer Mirror'
_diffrn_radiation_probe x-ray
_diffrn_radiation_type MoK\a
_diffrn_radiation_wavelength 0.71073
_diffrn_reflns_av_R_equivalents 0.1601
_diffrn_reflns_av_unetI/netI 0.0869
_diffrn_reflns_limit_h_max 19
_diffrn_reflns_limit_h_min -19
_diffrn_reflns_limit_k_max 20
_diffrn_reflns_limit_k_min -20
_diffrn_reflns_limit_l_max 23
_diffrn_reflns_limit_l_min -23
_diffrn_reflns_number 135351
_diffrn_reflns_theta_full 25.24
_diffrn_reflns_theta_max 27.00
_diffrn_reflns_theta_min 2.04
_diffrn_source 'Incoatec microfocus source'
_diffrn_source_current 1.4
_diffrn_source_power 0.07
_diffrn_source_type 'Bruker D8 Quest'
_diffrn_source_voltage 50
_exptl_absorpt_coefficient_mu 3.261
_exptl_absorpt_correction_T_max 0.97
_exptl_absorpt_correction_T_min 0.33
_exptl_absorpt_correction_type multi-scan
_exptl_absorpt_process_details
;
Krause, L., Herbst-Irmer, R., Sheldrick, G. M., Stalke, D. (2015).
"Comparison of silver and molybdenum microfocus X-ray sources for
single-crystal structure determination"
J. Appl. Cryst. 48, 3-10.
doi:10.1107/S1600576714022985
;
_exptl_crystal_colour orange
_exptl_crystal_density_diffrn 1.440
_exptl_crystal_density_method 'not measured'
_exptl_crystal_description plate
_exptl_crystal_F_000 1872
_exptl_crystal_size_max 0.120
_exptl_crystal_size_mid 0.060
_exptl_crystal_size_min 0.010
_refine_diff_density_max 2.272
_refine_diff_density_min -1.339
_refine_ls_extinction_method none
_refine_ls_goodness_of_fit_ref 1.044
_refine_ls_hydrogen_treatment constr
_refine_ls_matrix_type full
_refine_ls_number_parameters 971
_refine_ls_number_reflns 18422
_refine_ls_number_restraints 0
_refine_ls_restrained_S_all 1.044
_refine_ls_R_factor_all 0.0780
_refine_ls_R_factor_gt 0.0486
_refine_ls_shift/su_max 0.002
_refine_ls_shift/su_mean 0.000
_refine_ls_structure_factor_coef Fsqd
_refine_ls_weighting_details 'w=1/[\s^2^(Fo^2^)+(0.0078P)^2^+13.2402P] where P=(Fo^2^+2Fc^2^)/3'
_refine_ls_weighting_scheme calc
_refine_ls_wR_factor_gt 0.1054
_refine_ls_wR_factor_ref 0.1244
_reflns_Friedel_coverage 0.000
_reflns_number_gt 13299
_reflns_number_total 18422
_reflns_threshold_expression 'I > 2\s(I)'
_cod_data_source_file d5sc00047e2.cif
_cod_data_source_block scw3260m
_cod_depositor_comments
;
The following automatic conversions were performed:

data item '_diffrn_radiation_probe' value 'X-ray' was changed to
'x-ray' in accordance with the
/home/data/users/saulius/crontab/automatic-downloads/rss-feeds/RSC/lib/dictionaries/cif_core.dic
dictionary named 'cif_core.dic' version 2.4.2 last updated on
2011-04-26.

data item '_exptl_absorpt_correction_type' value 'Multi-Scan' was
changed to 'multi-scan' in accordance with the
/home/data/users/saulius/crontab/automatic-downloads/rss-feeds/RSC/lib/dictionaries/cif_core.dic
dictionary named 'cif_core.dic' version 2.4.2 last updated on
2011-04-26.

Automatic conversion script
Id: cif_fix_values 8170 2020-07-09 18:12:32Z antanas 

 Adding full bibliography for 1574102--1574107.cif.
;
_cod_database_code 1574106

loop_
_space_group_symop_operation_xyz
'x, y, z'
'-x, -y, -z'

loop_
_atom_site_type_symbol
_atom_site_label
_atom_site_fract_x
_atom_site_fract_y
_atom_site_fract_z
_atom_site_U_iso_or_equiv
_atom_site_adp_type
_atom_site_calc_flag
_atom_site_refinement_flags_adp
_atom_site_refinement_flags_occupancy
_atom_site_refinement_flags_posn
_atom_site_occupancy
_atom_site_disorder_assembly
_atom_site_disorder_group
C C1 0.3625(4) 0.4205(4) 0.0944(3) 0.0310(13) Uani d . . . 1 . .
H H1A 0.318980 0.369267 0.099626 0.037000 Uiso calc U . R 1 . .
H H1B 0.326311 0.461197 0.063504 0.037000 Uiso calc U . R 1 . .
C C2 0.4316(4) 0.3928(4) 0.0544(3) 0.0328(14) Uani d . . . 1 . .
H H2 0.473838 0.446129 0.049688 0.039000 Uiso calc U . R 1 . .
C C01G 0.9726(4) 0.7409(4) 0.5812(3) 0.0323(13) Uani d . . . 1 . .
H H01G 0.941814 0.721121 0.530913 0.039000 Uiso calc U . R 1 . .
C C3 0.4907(4) 0.3341(4) 0.1037(3) 0.0296(13) Uani d . . . 1 . .
C C4 0.4921(4) 0.2502(4) 0.0813(3) 0.0319(13) Uani d . . . 1 . .
H H4 0.459006 0.228857 0.031973 0.038000 Uiso calc U . R 1 . .
C C5 0.5419(5) 0.1964(4) 0.1307(4) 0.0371(15) Uani d . . . 1 . .
H H5 0.544026 0.139334 0.114330 0.045000 Uiso calc U . R 1 . .
C C6 0.5880(4) 0.2262(4) 0.2032(3) 0.0317(13) Uani d . . . 1 . .
H H6 0.619597 0.188318 0.236717 0.038000 Uiso calc U . R 1 . .
C C7 0.5893(4) 0.3108(4) 0.2285(3) 0.0285(13) Uani d . . . 1 . .
C C8 0.5418(4) 0.3655(4) 0.1768(3) 0.0275(12) Uani d . . . 1 . .
C C9 0.6369(4) 0.3395(4) 0.3092(3) 0.0305(13) Uani d . . . 1 . .
H H9 0.641710 0.403601 0.314387 0.037000 Uiso calc U . R 1 . .
C C10 0.5792(5) 0.2990(4) 0.3607(4) 0.0384(15) Uani d . . . 1 . .
H H10A 0.609841 0.319640 0.412680 0.058000 Uiso calc U . R 1 . .
H H10B 0.573784 0.236044 0.356506 0.058000 Uiso calc U . R 1 . .
H H10C 0.517457 0.315735 0.345559 0.058000 Uiso calc U . R 1 . .
C C11 0.7355(4) 0.3161(4) 0.3345(4) 0.0377(15) Uani d . . . 1 . .
H H11A 0.766968 0.342309 0.384648 0.057000 Uiso calc U . R 1 . .
H H11B 0.770092 0.337816 0.299375 0.057000 Uiso calc U . R 1 . .
H H11C 0.731911 0.253284 0.335493 0.057000 Uiso calc U . R 1 . .
C C12 0.6161(4) 0.5138(4) 0.2177(3) 0.0254(12) Uani d . . . 1 . .
C C13 0.7037(4) 0.4940(4) 0.2014(3) 0.0274(12) Uani d . . . 1 . .
C C14 0.7865(4) 0.5134(4) 0.2561(3) 0.0299(13) Uani d . . . 1 . .
H H14 0.787335 0.535344 0.304209 0.036000 Uiso calc U . R 1 . .
C C15 0.8691(4) 0.5009(4) 0.2413(4) 0.0345(14) Uani d . . . 1 . .
H H15 0.925605 0.512705 0.279747 0.041000 Uiso calc U . R 1 . .
C C16 0.8689(4) 0.4718(4) 0.1717(4) 0.0349(14) Uani d . . . 1 . .
H H16 0.925372 0.465833 0.160912 0.042000 Uiso calc U . R 1 . .
C C17 0.7857(5) 0.4510(4) 0.1170(4) 0.0378(15) Uani d . . . 1 . .
H H17 0.785547 0.429652 0.068962 0.045000 Uiso calc U . R 1 . .
C C18 0.7030(4) 0.4608(4) 0.1309(4) 0.0323(13) Uani d . . . 1 . .
H H18 0.646403 0.445209 0.093119 0.039000 Uiso calc U . R 1 . .
C C19 0.5004(4) 0.5066(4) 0.3656(3) 0.0318(13) Uani d . . . 1 . .
H H19A 0.498549 0.490877 0.416601 0.038000 Uiso calc U . R 1 . .
H H19B 0.538742 0.468492 0.349362 0.038000 Uiso calc U . R 1 . .
C C20 0.5528(4) 0.5993(4) 0.3725(3) 0.0308(13) Uani d . . . 1 . .
C C21 0.6541(4) 0.5977(4) 0.4171(3) 0.0364(14) Uani d . . . 1 . .
H H21A 0.655762 0.571788 0.464998 0.055000 Uiso calc U . R 1 . .
H H21B 0.687602 0.656765 0.426229 0.055000 Uiso calc U . R 1 . .
H H21C 0.683334 0.563596 0.388315 0.055000 Uiso calc U . R 1 . .
C C22 0.5099(4) 0.6590(4) 0.4148(3) 0.0332(14) Uani d . . . 1 . .
H H22A 0.501269 0.632007 0.460190 0.050000 Uiso calc U . R 1 . .
H H22B 0.449919 0.668797 0.382727 0.050000 Uiso calc U . R 1 . .
H H22C 0.551033 0.714203 0.428623 0.050000 Uiso calc U . R 1 . .
C C23 0.5826(4) 0.7512(4) 0.2701(3) 0.0314(13) Uani d . . . 1 . .
C C24 0.5952(4) 0.7628(4) 0.1915(3) 0.0327(14) Uani d . . . 1 . .
H H24A 0.617965 0.823498 0.186436 0.049000 Uiso calc U . R 1 . .
H H24B 0.535717 0.745460 0.154004 0.049000 Uiso calc U . R 1 . .
H H24C 0.639812 0.726956 0.183729 0.049000 Uiso calc U . R 1 . .
C C25 0.5108(4) 0.8056(4) 0.2812(4) 0.0353(14) Uani d . . . 1 . .
H H25A 0.532725 0.866629 0.276859 0.053000 Uiso calc U . R 1 . .
H H25B 0.501547 0.797252 0.330967 0.053000 Uiso calc U . R 1 . .
H H25C 0.452121 0.787665 0.242972 0.053000 Uiso calc U . R 1 . .
C C26 0.6762(4) 0.7808(4) 0.3272(4) 0.0372(15) Uani d . . . 1 . .
H H26A 0.700893 0.839208 0.317094 0.056000 Uiso calc U . R 1 . .
H H26B 0.719351 0.741369 0.323160 0.056000 Uiso calc U . R 1 . .
H H26C 0.668371 0.780638 0.377768 0.056000 Uiso calc U . R 1 . .
C C27 0.3580(4) 0.6500(4) 0.1593(3) 0.0284(12) Uani d . . . 1 . .
C C28 0.3678(4) 0.6586(4) 0.0869(3) 0.0325(14) Uani d . . . 1 . .
H H28 0.409321 0.627351 0.071740 0.039000 Uiso calc U . R 1 . .
C C29 0.3190(5) 0.7111(4) 0.0364(4) 0.0363(15) Uani d . . . 1 . .
H H29 0.328806 0.716358 -0.011737 0.044000 Uiso calc U . R 1 . .
C C30 0.2559(4) 0.7558(4) 0.0563(4) 0.0378(15) Uani d . . . 1 . .
H H30 0.222598 0.792017 0.022057 0.045000 Uiso calc U . R 1 . .
C C31 0.2424(5) 0.7468(4) 0.1268(4) 0.0403(16) Uani d . . . 1 . .
H H31 0.198558 0.776277 0.140673 0.048000 Uiso calc U . R 1 . .
C C32 0.2925(4) 0.6950(4) 0.1773(3) 0.0313(13) Uani d . . . 1 . .
H H32 0.282186 0.689885 0.225338 0.038000 Uiso calc U . R 1 . .
C C33 0.3088(5) 0.4930(4) 0.3868(4) 0.0384(15) Uani d . . . 1 . .
H H33 0.352020 0.531782 0.428464 0.046000 Uiso calc U . R 1 . .
C C34 0.3317(5) 0.4082(4) 0.3837(3) 0.0385(15) Uani d . . . 1 . .
H H34 0.387642 0.399105 0.424122 0.046000 Uiso calc U . R 1 . .
C C35 0.2596(5) 0.3277(4) 0.3612(4) 0.0463(18) Uani d . . . 1 . .
H H35A 0.290982 0.277369 0.357806 0.056000 Uiso calc U . R 1 . .
H H35B 0.227082 0.317738 0.400512 0.056000 Uiso calc U . R 1 . .
C C036 0.3829(5) 0.3551(5) -0.0245(4) 0.0454(17) Uani d . . . 1 . .
H H03A 0.428858 0.341100 -0.049004 0.068000 Uiso calc U . R 1 . .
H H03B 0.348032 0.397322 -0.053021 0.068000 Uiso calc U . R 1 . .
H H03C 0.340453 0.302605 -0.022156 0.068000 Uiso calc U . R 1 . .
C C36 0.1894(5) 0.3344(4) 0.2871(4) 0.0407(16) Uani d . . . 1 . .
H H36A 0.134552 0.354296 0.296732 0.049000 Uiso calc U . R 1 . .
H H36B 0.169256 0.276361 0.261533 0.049000 Uiso calc U . R 1 . .
C C37 0.2256(4) 0.3953(4) 0.2356(4) 0.0360(15) Uani d . . . 1 . .
H H37 0.222963 0.367972 0.186081 0.043000 Uiso calc U . R 1 . .
C C38 0.2164(4) 0.4825(4) 0.2340(4) 0.0378(15) Uani d . . . 1 . .
H H38 0.207773 0.506400 0.183381 0.045000 Uiso calc U . R 1 . .
C C39 0.1719(5) 0.5264(4) 0.2842(4) 0.0437(17) Uani d . . . 1 . .
H H39A 0.104520 0.505787 0.268507 0.052000 Uiso calc U . R 1 . .
H H39B 0.181279 0.589238 0.277607 0.052000 Uiso calc U . R 1 . .
C C40 0.2093(5) 0.5107(4) 0.3671(4) 0.0476(19) Uani d . . . 1 . .
H H40A 0.206234 0.561969 0.397372 0.057000 Uiso calc U . R 1 . .
H H40B 0.169753 0.460979 0.380095 0.057000 Uiso calc U . R 1 . .
C C41 0.8481(4) 0.9175(4) 0.5879(3) 0.0330(14) Uani d . . . 1 . .
H H41A 0.801057 0.867121 0.588685 0.040000 Uiso calc U . R 1 . .
H H41B 0.816688 0.960782 0.556805 0.040000 Uiso calc U . R 1 . .
C C42 0.9217(4) 0.8888(4) 0.5530(3) 0.0337(14) Uani d . . . 1 . .
H H42 0.967728 0.941050 0.552598 0.040000 Uiso calc U . R 1 . .
C C43 0.8804(5) 0.8542(5) 0.4734(4) 0.0431(16) Uani d . . . 1 . .
H H43A 0.929231 0.838312 0.453057 0.065000 Uiso calc U . R 1 . .
H H43B 0.850874 0.898556 0.443473 0.065000 Uiso calc U . R 1 . .
H H43C 0.834249 0.803275 0.471791 0.065000 Uiso calc U . R 1 . .
C C44 0.9728(4) 0.8251(4) 0.6039(3) 0.0289(13) Uani d . . . 1 . .
C C45 1.0158(4) 0.6853(4) 0.6298(4) 0.0359(15) Uani d . . . 1 . .
H H45 1.015761 0.628024 0.612635 0.043000 Uiso calc U . R 1 . .
C C46 1.0597(4) 0.7116(4) 0.7039(4) 0.0325(13) Uani d . . . 1 . .
H H46 1.088512 0.671995 0.737154 0.039000 Uiso calc U . R 1 . .
C C47 1.0619(4) 0.7966(4) 0.7301(3) 0.0296(13) Uani d . . . 1 . .
C C48 1.0197(4) 0.8538(4) 0.6783(3) 0.0280(12) Uani d . . . 1 . .
C C49 1.1053(4) 0.8210(4) 0.8122(4) 0.0328(14) Uani d . . . 1 . .
H H49 1.109014 0.884788 0.819492 0.039000 Uiso calc U . R 1 . .
C C50 1.0450(5) 0.7776(4) 0.8595(4) 0.0389(15) Uani d . . . 1 . .
H H50A 1.071093 0.798724 0.911867 0.058000 Uiso calc U . R 1 . .
H H50B 1.043168 0.714982 0.855750 0.058000 Uiso calc U . R 1 . .
H H50C 0.982203 0.791304 0.841123 0.058000 Uiso calc U . R 1 . .
C C51 1.2031(5) 0.7995(4) 0.8389(4) 0.0386(15) Uani d . . . 1 . .
H H51A 1.232028 0.823542 0.890129 0.058000 Uiso calc U . R 1 . .
H H51B 1.239453 0.824381 0.805925 0.058000 Uiso calc U . R 1 . .
H H51C 1.200846 0.736758 0.837679 0.058000 Uiso calc U . R 1 . .
C C52 1.0969(4) 1.0007(4) 0.7253(3) 0.0267(12) Uani d . . . 1 . .
C C53 1.1850(4) 0.9799(4) 0.7113(3) 0.0287(13) Uani d . . . 1 . .
C C54 1.1878(4) 0.9491(4) 0.6418(4) 0.0331(14) Uani d . . . 1 . .
H H54 1.132071 0.934164 0.602976 0.040000 Uiso calc U . R 1 . .
C C55 1.2712(4) 0.9401(4) 0.6288(4) 0.0370(15) Uani d . . . 1 . .
H H55 1.272606 0.920564 0.580660 0.044000 Uiso calc U . R 1 . .
C C56 1.3528(4) 0.9592(4) 0.6853(4) 0.0357(15) Uani d . . . 1 . .
H H56 1.409960 0.953057 0.675908 0.043000 Uiso calc U . R 1 . .
C C57 1.3508(4) 0.9872(4) 0.7551(4) 0.0339(14) Uani d . . . 1 . .
H H57 1.406457 0.998470 0.794541 0.041000 Uiso calc U . R 1 . .
C C58 1.2668(4) 0.9992(4) 0.7682(3) 0.0313(13) Uani d . . . 1 . .
H H58 1.265757 1.020470 0.816011 0.038000 Uiso calc U . R 1 . .
C C59 0.9619(4) 0.9877(4) 0.8617(3) 0.0339(14) Uani d . . . 1 . .
H H59A 0.953275 0.969571 0.910430 0.041000 Uiso calc U . R 1 . .
H H59B 0.999770 0.948134 0.846862 0.041000 Uiso calc U . R 1 . .
C C60 1.0212(4) 1.0787(4) 0.8761(3) 0.0319(13) Uani d . . . 1 . .
C C61 0.9801(5) 1.1376(4) 0.9199(4) 0.0362(14) Uani d . . . 1 . .
H H61A 0.972984 1.110294 0.965448 0.054000 Uiso calc U . R 1 . .
H H61B 0.919594 1.147550 0.888886 0.054000 Uiso calc U . R 1 . .
H H61C 1.021369 1.192838 0.933309 0.054000 Uiso calc U . R 1 . .
C C62 1.1198(4) 1.0684(4) 0.9230(4) 0.0370(15) Uani d . . . 1 . .
H H62A 1.116302 1.038815 0.968443 0.055000 Uiso calc U . R 1 . .
H H62B 1.157369 1.125421 0.936742 0.055000 Uiso calc U . R 1 . .
H H62C 1.148215 1.034414 0.893423 0.055000 Uiso calc U . R 1 . .
C C63 1.0673(4) 1.2368(4) 0.7851(4) 0.0322(14) Uani d . . . 1 . .
C C64 0.9953(4) 1.2922(4) 0.7965(4) 0.0334(14) Uani d . . . 1 . .
H H64A 1.017197 1.353100 0.791442 0.050000 Uiso calc U . R 1 . .
H H64B 0.986885 1.284614 0.846578 0.050000 Uiso calc U . R 1 . .
H H64C 0.936287 1.274007 0.758798 0.050000 Uiso calc U . R 1 . .
C C65 1.1587(4) 1.2610(4) 0.8463(4) 0.0384(15) Uani d . . . 1 . .
H H65A 1.186005 1.320191 0.840729 0.058000 Uiso calc U . R 1 . .
H H65B 1.201406 1.221425 0.841811 0.058000 Uiso calc U . R 1 . .
H H65C 1.147014 1.256939 0.895556 0.058000 Uiso calc U . R 1 . .
C C66 1.0852(5) 1.2537(4) 0.7088(4) 0.0366(15) Uani d . . . 1 . .
H H66A 1.109351 1.314771 0.707299 0.055000 Uiso calc U . R 1 . .
H H66B 1.027303 1.238581 0.669114 0.055000 Uiso calc U . R 1 . .
H H66C 1.130443 1.218350 0.701211 0.055000 Uiso calc U . R 1 . .
C C67 0.8497(4) 1.1445(4) 0.6545(3) 0.0276(12) Uani d . . . 1 . .
C C68 0.8727(4) 1.1519(4) 0.5866(3) 0.0322(13) Uani d . . . 1 . .
H H68 0.916344 1.118743 0.577131 0.039000 Uiso calc U . R 1 . .
C C69 0.8339(5) 1.2063(4) 0.5327(4) 0.0388(16) Uani d . . . 1 . .
H H69 0.853084 1.211820 0.488276 0.047000 Uiso calc U . R 1 . .
C C70 0.7671(5) 1.2524(4) 0.5438(4) 0.0421(17) Uani d . . . 1 . .
H H70 0.739389 1.288754 0.506580 0.050000 Uiso calc U . R 1 . .
C C71 0.7412(5) 1.2451(4) 0.6093(4) 0.0397(16) Uani d . . . 1 . .
H H71 0.695505 1.276632 0.617153 0.048000 Uiso calc U . R 1 . .
C C72 0.7811(4) 1.1924(4) 0.6634(4) 0.0332(14) Uani d . . . 1 . .
H H72 0.761893 1.188123 0.707990 0.040000 Uiso calc U . R 1 . .
C C73 0.7632(5) 0.9859(5) 0.8681(4) 0.0471(18) Uani d . . . 1 . .
H H73 0.803281 1.022660 0.912503 0.057000 Uiso calc U . R 1 . .
C C74 0.7804(5) 0.9000(4) 0.8665(4) 0.0409(16) Uani d . . . 1 . .
H H74 0.831178 0.888141 0.910385 0.049000 Uiso calc U . R 1 . .
C C75 0.7073(5) 0.8223(5) 0.8383(4) 0.0518(19) Uani d . . . 1 . .
H H75A 0.668643 0.812702 0.873449 0.062000 Uiso calc U . R 1 . .
H H75B 0.737519 0.770759 0.837023 0.062000 Uiso calc U . R 1 . .
C C76 0.6454(5) 0.8332(5) 0.7602(5) 0.051(2) Uani d . . . 1 . .
H H76A 0.623974 0.775889 0.733383 0.061000 Uiso calc U . R 1 . .
H H76B 0.590351 0.856993 0.765008 0.061000 Uiso calc U . R 1 . .
C C77 0.6944(4) 0.8925(4) 0.7140(4) 0.0410(16) Uani d . . . 1 . .
H H77 0.697218 0.864730 0.666167 0.049000 Uiso calc U . R 1 . .
C C78 0.6896(4) 0.9798(4) 0.7112(4) 0.0411(16) Uani d . . . 1 . .
H H78 0.689438 1.003875 0.661637 0.049000 Uiso calc U . R 1 . .
C C79 0.6416(5) 1.0281(4) 0.7564(4) 0.0458(18) Uani d . . . 1 . .
H H79A 0.658042 1.090717 0.751798 0.055000 Uiso calc U . R 1 . .
H H79B 0.573934 1.012762 0.734861 0.055000 Uiso calc U . R 1 . .
C C80 0.6657(5) 1.0094(5) 0.8384(5) 0.0499(19) Uani d . . . 1 . .
H H80A 0.620152 0.961233 0.846125 0.060000 Uiso calc U . R 1 . .
H H80B 0.660871 1.060800 0.867651 0.060000 Uiso calc U . R 1 . .
C C81 0.4366(6) 0.0500(5) -0.0392(4) 0.0478(18) Uani d . . . 1 . .
H H81 0.393280 0.084077 -0.066203 0.057000 Uiso calc U . R 1 . .
C C82 0.5284(5) 0.0687(5) -0.0379(4) 0.0454(17) Uani d . . . 1 . .
H H82 0.548205 0.116189 -0.063921 0.055000 Uiso calc U . R 1 . .
C C83 0.5919(6) 0.0191(5) 0.0009(4) 0.0516(19) Uani d . . . 1 . .
H H83 0.654923 0.032224 0.001188 0.062000 Uiso calc U . R 1 . .
C C84 0.0947(5) 0.5098(5) 0.5113(4) 0.0473(18) Uani d . . . 1 . .
H H84 0.159665 0.516547 0.518928 0.057000 Uiso calc U . R 1 . .
C C85 0.0510(5) 0.4465(4) 0.5472(4) 0.0431(17) Uani d . . . 1 . .
H H85 0.085923 0.409816 0.579750 0.052000 Uiso calc U . R 1 . .
C C86 -0.0433(5) 0.4378(5) 0.5350(4) 0.0461(18) Uani d . . . 1 . .
H H86 -0.073205 0.394539 0.559217 0.055000 Uiso calc U . R 1 . .
C C87 0.9350(6) 0.5487(6) 0.9646(5) 0.074(3) Uani d . . . 1 . .
H H87 0.890154 0.582627 0.939754 0.089000 Uiso calc U . R 1 . .
C C88 1.0232(6) 0.5885(6) 1.0020(4) 0.062(2) Uani d . . . 1 . .
H H88 1.038554 0.649431 1.003331 0.074000 Uiso calc U . R 1 . .
C C89 1.0883(6) 0.5395(6) 1.0370(5) 0.061(2) Uani d . . . 1 . .
H H89 1.149105 0.566357 1.062326 0.073000 Uiso calc U . R 1 . .
C C90 0.5688(7) 0.9551(7) 0.4925(7) 0.089(4) Uani d . . . 1 . .
H H90 0.615544 0.924357 0.485532 0.106000 Uiso calc U . R 1 . .
C C91 0.4776(7) 0.9137(7) 0.4804(6) 0.080(3) Uani d . . . 1 . .
H H91 0.463091 0.853373 0.468656 0.096000 Uiso calc U . R 1 . .
C C92 0.4110(6) 0.9586(6) 0.4851(4) 0.058(2) Uani d . . . 1 . .
H H92 0.348772 0.930611 0.472828 0.070000 Uiso calc U . R 1 . .
B B1 0.4175(5) 0.5940(4) 0.2197(4) 0.0272(14) Uani d . . . 1 . .
B B2 0.8984(5) 1.0861(4) 0.7182(4) 0.0266(14) Uani d . . . 1 . .
Ir Ir1 0.36318(2) 0.47395(2) 0.29426(2) 0.02852(7) Uani d . . . 1 . .
Ir Ir2 0.82987(2) 0.96412(2) 0.78300(2) 0.02960(8) Uani d . . . 1 . .
N N1 0.5383(3) 0.4528(3) 0.1975(3) 0.0267(10) Uani d . . . 1 . .
N N2 0.6242(3) 0.5902(3) 0.2489(3) 0.0284(11) Uani d . . . 1 . .
N N3 1.0179(3) 0.9414(3) 0.7014(3) 0.0263(10) Uani d . . . 1 . .
N N4 1.1049(3) 1.0754(3) 0.7587(3) 0.0309(11) Uani d . . . 1 . .
P P1 0.54289(10) 0.63404(9) 0.27579(8) 0.0262(3) Uani d . . . 1 . .
P P2 1.02168(11) 1.11978(9) 0.78258(9) 0.0265(3) Uani d . . . 1 . .
Si Si1 0.42332(11) 0.47343(10) 0.18922(9) 0.0254(3) Uani d . . . 1 . .
Si Si2 0.90298(11) 0.96526(10) 0.68644(9) 0.0267(3) Uani d . . . 1 . .

loop_
_atom_site_aniso_label
_atom_site_aniso_U_11
_atom_site_aniso_U_22
_atom_site_aniso_U_33
_atom_site_aniso_U_12
_atom_site_aniso_U_13
_atom_site_aniso_U_23
C1 0.029(3) 0.027(3) 0.034(3) 0.001(2) 0.004(3) -0.001(2)
C2 0.037(4) 0.033(3) 0.028(3) 0.005(3) 0.007(3) 0.003(2)
C01G 0.031(3) 0.033(3) 0.033(3) 0.006(3) 0.009(3) -0.005(3)
C3 0.026(3) 0.036(3) 0.029(3) 0.006(3) 0.010(2) -0.001(2)
C4 0.028(3) 0.036(3) 0.028(3) 0.001(3) 0.006(3) -0.006(3)
C5 0.040(4) 0.028(3) 0.047(4) 0.007(3) 0.018(3) -0.005(3)
C6 0.028(3) 0.031(3) 0.037(3) 0.009(3) 0.010(3) 0.005(3)
C7 0.019(3) 0.028(3) 0.040(3) 0.004(2) 0.012(3) 0.003(2)
C8 0.030(3) 0.023(3) 0.031(3) 0.005(2) 0.010(3) -0.003(2)
C9 0.029(3) 0.026(3) 0.035(3) 0.006(2) 0.005(3) 0.004(2)
C10 0.037(4) 0.040(4) 0.036(3) 0.009(3) 0.005(3) 0.011(3)
C11 0.032(4) 0.034(3) 0.045(4) 0.010(3) 0.007(3) 0.005(3)
C12 0.023(3) 0.025(3) 0.029(3) 0.006(2) 0.006(2) 0.005(2)
C13 0.025(3) 0.025(3) 0.033(3) 0.005(2) 0.009(3) 0.004(2)
C14 0.033(3) 0.024(3) 0.035(3) 0.007(2) 0.011(3) 0.002(2)
C15 0.028(3) 0.027(3) 0.047(4) 0.007(3) 0.006(3) 0.002(3)
C16 0.022(3) 0.033(3) 0.051(4) 0.002(3) 0.014(3) -0.001(3)
C17 0.040(4) 0.026(3) 0.050(4) 0.005(3) 0.016(3) -0.006(3)
C18 0.028(3) 0.032(3) 0.037(3) 0.003(3) 0.010(3) 0.000(3)
C19 0.027(3) 0.038(3) 0.032(3) 0.004(3) 0.009(3) 0.004(3)
C20 0.029(3) 0.033(3) 0.030(3) 0.007(3) 0.006(3) -0.001(2)
C21 0.033(4) 0.044(4) 0.031(3) 0.009(3) 0.004(3) 0.000(3)
C22 0.035(4) 0.032(3) 0.033(3) 0.005(3) 0.009(3) -0.003(3)
C23 0.029(3) 0.024(3) 0.039(3) 0.002(2) 0.007(3) -0.003(2)
C24 0.032(3) 0.026(3) 0.040(3) -0.003(3) 0.013(3) 0.003(3)
C25 0.031(3) 0.026(3) 0.046(4) 0.006(3) 0.006(3) 0.001(3)
C26 0.030(4) 0.035(3) 0.043(4) 0.002(3) 0.005(3) -0.002(3)
C27 0.027(3) 0.024(3) 0.034(3) 0.002(2) 0.010(3) 0.001(2)
C28 0.028(3) 0.032(3) 0.035(3) 0.001(3) 0.006(3) 0.001(3)
C29 0.040(4) 0.032(3) 0.031(3) -0.002(3) 0.004(3) 0.006(3)
C30 0.031(4) 0.032(3) 0.040(4) 0.005(3) -0.007(3) 0.007(3)
C31 0.031(4) 0.040(4) 0.051(4) 0.012(3) 0.010(3) 0.005(3)
C32 0.033(3) 0.028(3) 0.033(3) 0.006(3) 0.007(3) 0.002(2)
C33 0.045(4) 0.043(4) 0.030(3) 0.005(3) 0.017(3) -0.002(3)
C34 0.055(4) 0.036(4) 0.028(3) 0.002(3) 0.018(3) 0.006(3)
C35 0.061(5) 0.032(4) 0.055(4) 0.002(3) 0.033(4) 0.008(3)
C036 0.046(4) 0.049(4) 0.038(4) 0.009(3) 0.005(3) -0.009(3)
C36 0.041(4) 0.035(4) 0.047(4) 0.002(3) 0.014(3) -0.003(3)
C37 0.030(4) 0.029(3) 0.047(4) -0.003(3) 0.011(3) -0.003(3)
C38 0.023(3) 0.043(4) 0.047(4) 0.004(3) 0.009(3) 0.008(3)
C39 0.030(4) 0.038(4) 0.067(5) 0.003(3) 0.019(3) 0.002(3)
C40 0.050(5) 0.030(3) 0.072(5) 0.001(3) 0.035(4) -0.005(3)
C41 0.030(3) 0.031(3) 0.034(3) 0.004(3) 0.004(3) -0.001(3)
C42 0.034(4) 0.036(3) 0.029(3) 0.007(3) 0.004(3) 0.000(3)
C43 0.045(4) 0.046(4) 0.034(4) 0.007(3) 0.003(3) -0.001(3)
C44 0.019(3) 0.035(3) 0.034(3) 0.006(2) 0.008(2) 0.000(2)
C45 0.037(4) 0.025(3) 0.048(4) 0.005(3) 0.017(3) -0.005(3)
C46 0.025(3) 0.035(3) 0.038(3) 0.009(3) 0.007(3) 0.002(3)
C47 0.024(3) 0.030(3) 0.035(3) 0.003(2) 0.009(3) -0.001(2)
C48 0.028(3) 0.028(3) 0.028(3) 0.002(2) 0.010(2) -0.003(2)
C49 0.030(3) 0.027(3) 0.040(3) 0.010(3) 0.004(3) 0.005(3)
C50 0.043(4) 0.039(4) 0.035(3) 0.009(3) 0.009(3) 0.006(3)
C51 0.044(4) 0.036(4) 0.035(3) 0.013(3) 0.007(3) 0.000(3)
C52 0.026(3) 0.026(3) 0.029(3) 0.005(2) 0.006(2) 0.005(2)
C53 0.028(3) 0.023(3) 0.035(3) 0.005(2) 0.008(3) 0.006(2)
C54 0.024(3) 0.032(3) 0.040(4) 0.003(3) 0.004(3) -0.002(3)
C55 0.033(4) 0.032(3) 0.045(4) 0.004(3) 0.011(3) -0.007(3)
C56 0.026(3) 0.029(3) 0.054(4) 0.003(3) 0.014(3) 0.001(3)
C57 0.025(3) 0.026(3) 0.047(4) 0.006(2) 0.003(3) 0.002(3)
C58 0.034(4) 0.026(3) 0.032(3) 0.000(3) 0.010(3) -0.001(2)
C59 0.040(4) 0.026(3) 0.033(3) 0.006(3) 0.004(3) 0.005(2)
C60 0.034(4) 0.029(3) 0.033(3) 0.005(3) 0.009(3) -0.002(2)
C61 0.040(4) 0.037(3) 0.032(3) 0.008(3) 0.010(3) -0.003(3)
C62 0.037(4) 0.039(4) 0.031(3) 0.008(3) 0.001(3) 0.006(3)
C63 0.027(3) 0.025(3) 0.042(4) -0.002(2) 0.008(3) -0.001(3)
C64 0.028(3) 0.022(3) 0.050(4) -0.001(2) 0.013(3) -0.003(3)
C65 0.024(3) 0.038(4) 0.047(4) -0.004(3) 0.005(3) -0.006(3)
C66 0.034(4) 0.031(3) 0.046(4) -0.001(3) 0.015(3) 0.001(3)
C67 0.026(3) 0.023(3) 0.029(3) 0.000(2) 0.002(2) -0.001(2)
C68 0.033(4) 0.031(3) 0.030(3) 0.003(3) 0.005(3) 0.000(2)
C69 0.043(4) 0.037(4) 0.028(3) -0.007(3) 0.002(3) 0.004(3)
C70 0.040(4) 0.030(3) 0.046(4) 0.004(3) -0.005(3) 0.010(3)
C71 0.030(4) 0.029(3) 0.055(4) 0.007(3) 0.002(3) 0.006(3)
C72 0.028(3) 0.034(3) 0.036(3) 0.004(3) 0.007(3) -0.002(3)
C73 0.052(5) 0.048(4) 0.048(4) -0.002(3) 0.030(4) -0.005(3)
C74 0.057(5) 0.030(3) 0.042(4) 0.002(3) 0.026(3) 0.008(3)
C75 0.053(5) 0.042(4) 0.067(5) -0.002(3) 0.033(4) 0.012(4)
C76 0.044(4) 0.037(4) 0.073(5) -0.009(3) 0.026(4) -0.013(4)
C77 0.027(4) 0.036(4) 0.056(4) -0.006(3) 0.012(3) -0.008(3)
C78 0.027(4) 0.040(4) 0.051(4) 0.001(3) 0.003(3) 0.003(3)
C79 0.027(4) 0.034(4) 0.077(5) 0.005(3) 0.016(4) 0.001(3)
C80 0.044(4) 0.037(4) 0.074(5) -0.003(3) 0.030(4) -0.011(4)
C81 0.058(5) 0.041(4) 0.039(4) 0.006(3) 0.003(3) -0.004(3)
C82 0.056(5) 0.039(4) 0.040(4) -0.003(3) 0.018(3) -0.005(3)
C83 0.051(5) 0.050(5) 0.050(4) -0.002(4) 0.014(4) -0.010(4)
C84 0.039(4) 0.053(4) 0.046(4) -0.003(3) 0.012(3) -0.018(3)
C85 0.056(5) 0.037(4) 0.034(4) 0.010(3) 0.008(3) -0.007(3)
C86 0.051(5) 0.041(4) 0.049(4) -0.010(3) 0.026(4) -0.005(3)
C87 0.048(5) 0.074(6) 0.079(6) 0.006(5) -0.019(5) 0.013(5)
C88 0.072(6) 0.060(5) 0.043(4) -0.002(5) 0.003(4) 0.006(4)
C89 0.051(5) 0.064(6) 0.055(5) -0.011(4) 0.004(4) -0.007(4)
C90 0.047(6) 0.083(7) 0.135(10) 0.000(5) 0.030(6) -0.030(7)
C91 0.069(7) 0.070(6) 0.099(8) -0.003(5) 0.026(6) -0.019(6)
C92 0.047(5) 0.070(6) 0.049(5) -0.015(4) 0.013(4) -0.010(4)
B1 0.025(4) 0.025(3) 0.033(4) 0.003(3) 0.011(3) 0.004(3)
B2 0.026(4) 0.023(3) 0.032(3) 0.005(3) 0.010(3) 0.003(3)
Ir1 0.02895(14) 0.02699(13) 0.03121(13) 0.00425(10) 0.01094(10) 0.00265(9)
Ir2 0.03009(15) 0.02527(13) 0.03511(14) 0.00300(10) 0.01245(10) 0.00178(9)
N1 0.028(3) 0.027(3) 0.025(2) 0.003(2) 0.007(2) 0.0027(19)
N2 0.023(3) 0.029(3) 0.033(3) 0.004(2) 0.008(2) 0.003(2)
N3 0.027(3) 0.023(2) 0.029(2) 0.008(2) 0.005(2) 0.0019(19)
N4 0.026(3) 0.028(3) 0.039(3) 0.006(2) 0.007(2) 0.000(2)
P1 0.0239(8) 0.0240(7) 0.0302(8) 0.0038(6) 0.0068(6) -0.0001(6)
P2 0.0250(8) 0.0227(7) 0.0306(8) 0.0039(6) 0.0055(6) -0.0012(6)
Si1 0.0244(8) 0.0242(8) 0.0269(8) 0.0039(6) 0.0060(6) 0.0015(6)
Si2 0.0250(9) 0.0238(8) 0.0304(8) 0.0041(6) 0.0059(7) 0.0017(6)

loop_
_atom_type_symbol
_atom_type_description
_atom_type_scat_dispersion_real
_atom_type_scat_dispersion_imag
_atom_type_scat_source
C C 0.0033 0.0016 'International Tables Vol C Tables 4.2.6.8 and 6.1.1.4'
H H 0.0000 0.0000 'International Tables Vol C Tables 4.2.6.8 and 6.1.1.4'
B B 0.0013 0.0007 'International Tables Vol C Tables 4.2.6.8 and 6.1.1.4'
Ir Ir -1.4442 7.9887 'International Tables Vol C Tables 4.2.6.8 and 6.1.1.4'
N N 0.0061 0.0033 'International Tables Vol C Tables 4.2.6.8 and 6.1.1.4'
P P 0.1023 0.0942 'International Tables Vol C Tables 4.2.6.8 and 6.1.1.4'
Si Si 0.0817 0.0704 'International Tables Vol C Tables 4.2.6.8 and 6.1.1.4'

loop_
_geom_angle_atom_site_label_1
_geom_angle_atom_site_label_2
_geom_angle_atom_site_label_3
_geom_angle_site_symmetry_1
_geom_angle_site_symmetry_3
_geom_angle
_geom_angle_publ_flag
C2 C1 Si1 . . 111.6(4) ?
C036 C2 C3 . . 114.4(5) ?
C036 C2 C1 . . 111.7(5) ?
C3 C2 C1 . . 109.4(5) ?
C45 C01G C44 . . 121.2(6) ?
C4 C3 C8 . . 119.1(6) ?
C4 C3 C2 . . 122.6(5) ?
C8 C3 C2 . . 118.2(5) ?
C3 C4 C5 . . 120.6(6) ?
C6 C5 C4 . . 120.0(6) ?
C5 C6 C7 . . 121.6(6) ?
C6 C7 C8 . . 117.6(5) ?
C6 C7 C9 . . 119.8(5) ?
C8 C7 C9 . . 122.6(5) ?
C3 C8 C7 . . 121.0(5) ?
C3 C8 N1 . . 117.1(5) ?
C7 C8 N1 . . 121.8(5) ?
C7 C9 C11 . . 111.9(5) ?
C7 C9 C10 . . 110.3(5) ?
C11 C9 C10 . . 109.8(5) ?
N2 C12 N1 . . 127.2(5) ?
N2 C12 C13 . . 113.9(5) ?
N1 C12 C13 . . 118.8(5) ?
C14 C13 C18 . . 119.4(6) ?
C14 C13 C12 . . 119.0(5) ?
C18 C13 C12 . . 121.6(5) ?
C13 C14 C15 . . 120.4(6) ?
C16 C15 C14 . . 120.2(6) ?
C15 C16 C17 . . 119.4(6) ?
C18 C17 C16 . . 121.4(6) ?
C17 C18 C13 . . 119.1(6) ?
C20 C19 Ir1 . . 121.1(4) ?
C22 C20 C19 . . 110.0(5) ?
C22 C20 C21 . . 109.2(5) ?
C19 C20 C21 . . 107.9(5) ?
C22 C20 P1 . . 110.6(4) ?
C19 C20 P1 . . 107.0(4) ?
C21 C20 P1 . . 112.1(4) ?
C25 C23 C26 . . 110.5(5) ?
C25 C23 C24 . . 109.3(5) ?
C26 C23 C24 . . 108.0(5) ?
C25 C23 P1 . . 111.2(4) ?
C26 C23 P1 . . 111.0(4) ?
C24 C23 P1 . . 106.6(4) ?
C28 C27 C32 . . 116.0(6) ?
C28 C27 B1 . . 123.3(5) ?
C32 C27 B1 . . 120.7(5) ?
C29 C28 C27 . . 122.5(6) ?
C28 C29 C30 . . 120.1(6) ?
C31 C30 C29 . . 119.0(6) ?
C30 C31 C32 . . 120.4(6) ?
C31 C32 C27 . . 121.9(6) ?
C34 C33 C40 . . 122.7(6) ?
C34 C33 Ir1 . . 68.8(3) ?
C40 C33 Ir1 . . 115.8(5) ?
C33 C34 C35 . . 123.2(7) ?
C33 C34 Ir1 . . 71.8(4) ?
C35 C34 Ir1 . . 114.9(4) ?
C36 C35 C34 . . 112.7(6) ?
C35 C36 C37 . . 113.6(6) ?
C38 C37 C36 . . 123.2(6) ?
C38 C37 Ir1 . . 71.2(4) ?
C36 C37 Ir1 . . 112.1(4) ?
C37 C38 C39 . . 123.9(6) ?
C37 C38 Ir1 . . 72.6(4) ?
C39 C38 Ir1 . . 110.2(5) ?
C38 C39 C40 . . 113.9(6) ?
C33 C40 C39 . . 112.5(6) ?
C42 C41 Si2 . . 111.0(4) ?
C43 C42 C44 . . 113.4(5) ?
C43 C42 C41 . . 112.0(5) ?
C44 C42 C41 . . 108.7(5) ?
C01G C44 C48 . . 118.8(6) ?
C01G C44 C42 . . 123.4(5) ?
C48 C44 C42 . . 117.7(5) ?
C01G C45 C46 . . 120.8(6) ?
C45 C46 C47 . . 120.4(6) ?
C46 C47 C48 . . 117.9(5) ?
C46 C47 C49 . . 118.7(6) ?
C48 C47 C49 . . 123.4(5) ?
C44 C48 C47 . . 120.9(5) ?
C44 C48 N3 . . 118.0(5) ?
C47 C48 N3 . . 121.0(5) ?
C47 C49 C51 . . 111.9(5) ?
C47 C49 C50 . . 110.8(5) ?
C51 C49 C50 . . 110.6(5) ?
N4 C52 N3 . . 126.7(5) ?
N4 C52 C53 . . 114.6(5) ?
N3 C52 C53 . . 118.7(5) ?
C54 C53 C58 . . 119.3(6) ?
C54 C53 C52 . . 122.0(5) ?
C58 C53 C52 . . 118.5(5) ?
C55 C54 C53 . . 120.3(6) ?
C54 C55 C56 . . 120.6(6) ?
C57 C56 C55 . . 119.7(6) ?
C56 C57 C58 . . 120.1(6) ?
C53 C58 C57 . . 119.9(6) ?
C60 C59 Ir2 . . 122.0(4) ?
C61 C60 C62 . . 109.4(5) ?
C61 C60 C59 . . 110.0(5) ?
C62 C60 C59 . . 107.7(5) ?
C61 C60 P2 . . 111.6(4) ?
C62 C60 P2 . . 111.4(4) ?
C59 C60 P2 . . 106.6(4) ?
C65 C63 C66 . . 108.6(5) ?
C65 C63 C64 . . 110.2(5) ?
C66 C63 C64 . . 109.3(5) ?
C65 C63 P2 . . 111.6(4) ?
C66 C63 P2 . . 106.4(4) ?
C64 C63 P2 . . 110.6(4) ?
C68 C67 C72 . . 116.1(6) ?
C68 C67 B2 . . 122.0(5) ?
C72 C67 B2 . . 121.9(5) ?
C69 C68 C67 . . 122.0(6) ?
C70 C69 C68 . . 120.1(6) ?
C71 C70 C69 . . 119.3(6) ?
C72 C71 C70 . . 120.6(6) ?
C71 C72 C67 . . 121.8(6) ?
C74 C73 C80 . . 122.2(7) ?
C74 C73 Ir2 . . 69.2(4) ?
C80 C73 Ir2 . . 114.3(5) ?
C73 C74 C75 . . 124.8(7) ?
C73 C74 Ir2 . . 72.1(4) ?
C75 C74 Ir2 . . 114.8(5) ?
C74 C75 C76 . . 112.2(6) ?
C77 C76 C75 . . 112.9(6) ?
C78 C77 C76 . . 122.6(6) ?
C78 C77 Ir2 . . 72.0(4) ?
C76 C77 Ir2 . . 112.4(5) ?
C77 C78 C79 . . 124.7(6) ?
C77 C78 Ir2 . . 72.1(4) ?
C79 C78 Ir2 . . 109.2(5) ?
C80 C79 C78 . . 113.9(6) ?
C79 C80 C73 . . 113.4(6) ?
C82 C81 C83 . 2_655 119.5(7) ?
C81 C82 C83 . . 120.6(7) ?
C82 C83 C81 . 2_655 119.9(8) ?
C86 C84 C85 2_566 . 119.5(7) ?
C86 C85 C84 . . 119.2(7) ?
C84 C86 C85 2_566 . 121.4(7) ?
C89 C87 C88 2_767 . 120.6(9) ?
C89 C88 C87 . . 119.7(8) ?
C88 C89 C87 . 2_767 119.7(8) ?
C92 C90 C91 2_676 . 118.4(9) ?
C92 C91 C90 . . 120.5(9) ?
C91 C92 C90 . 2_676 121.0(8) ?
C27 B1 P1 . . 123.0(4) ?
C27 B1 Si1 . . 118.1(4) ?
P1 B1 Si1 . . 102.1(3) ?
C27 B1 Ir1 . . 129.3(4) ?
P1 B1 Ir1 . . 104.2(3) ?
Si1 B1 Ir1 . . 61.96(18) ?
C67 B2 P2 . . 123.2(4) ?
C67 B2 Si2 . . 116.5(4) ?
P2 B2 Si2 . . 101.4(3) ?
C67 B2 Ir2 . . 130.5(4) ?
P2 B2 Ir2 . . 104.1(3) ?
Si2 B2 Ir2 . . 61.46(18) ?
C34 Ir1 C19 . . 86.6(3) ?
C34 Ir1 C33 . . 39.4(3) ?
C19 Ir1 C33 . . 90.1(2) ?
C34 Ir1 C38 . . 95.1(3) ?
C19 Ir1 C38 . . 161.2(2) ?
C33 Ir1 C38 . . 79.6(3) ?
C34 Ir1 C37 . . 79.3(3) ?
C19 Ir1 C37 . . 160.3(2) ?
C33 Ir1 C37 . . 87.7(3) ?
C38 Ir1 C37 . . 36.2(2) ?
C34 Ir1 Si1 . . 148.41(19) ?
C19 Ir1 Si1 . . 89.56(17) ?
C33 Ir1 Si1 . . 172.09(19) ?
C38 Ir1 Si1 . . 98.42(18) ?
C37 Ir1 Si1 . . 95.19(18) ?
C34 Ir1 B1 . . 160.8(2) ?
C19 Ir1 B1 . . 82.7(2) ?
C33 Ir1 B1 . . 124.4(2) ?
C38 Ir1 B1 . . 90.1(2) ?
C37 Ir1 B1 . . 114.5(2) ?
Si1 Ir1 B1 . . 47.77(16) ?
C74 Ir2 C59 . . 87.6(3) ?
C74 Ir2 C73 . . 38.7(3) ?
C59 Ir2 C73 . . 91.4(3) ?
C74 Ir2 C78 . . 94.8(3) ?
C59 Ir2 C78 . . 162.7(2) ?
C73 Ir2 C78 . . 80.1(3) ?
C74 Ir2 C77 . . 79.3(3) ?
C59 Ir2 C77 . . 159.8(3) ?
C73 Ir2 C77 . . 87.9(3) ?
C78 Ir2 C77 . . 36.0(2) ?
C74 Ir2 Si2 . . 150.95(19) ?
C59 Ir2 Si2 . . 88.94(19) ?
C73 Ir2 Si2 . . 170.3(2) ?
C78 Ir2 Si2 . . 96.91(19) ?
C77 Ir2 Si2 . . 95.06(19) ?
C74 Ir2 B2 . . 158.8(2) ?
C59 Ir2 B2 . . 83.1(2) ?
C73 Ir2 B2 . . 122.3(2) ?
C78 Ir2 B2 . . 88.8(2) ?
C77 Ir2 B2 . . 114.2(2) ?
Si2 Ir2 B2 . . 48.16(15) ?
C12 N1 C8 . . 121.9(5) ?
C12 N1 Si1 . . 124.9(4) ?
C8 N1 Si1 . . 113.1(4) ?
C12 N2 P1 . . 127.4(4) ?
C52 N3 C48 . . 122.1(5) ?
C52 N3 Si2 . . 124.9(4) ?
C48 N3 Si2 . . 112.7(4) ?
C52 N4 P2 . . 127.5(4) ?
N2 P1 C20 . . 104.7(3) ?
N2 P1 C23 . . 101.1(3) ?
C20 P1 C23 . . 114.3(3) ?
N2 P1 B1 . . 115.8(3) ?
C20 P1 B1 . . 105.9(3) ?
C23 P1 B1 . . 114.7(3) ?
N4 P2 C63 . . 101.1(3) ?
N4 P2 C60 . . 104.8(3) ?
C63 P2 C60 . . 113.9(3) ?
N4 P2 B2 . . 115.5(3) ?
C63 P2 B2 . . 114.7(3) ?
C60 P2 B2 . . 106.5(3) ?
N1 Si1 C1 . . 100.1(3) ?
N1 Si1 B1 . . 113.6(3) ?
C1 Si1 B1 . . 124.2(3) ?
N1 Si1 Ir1 . . 121.59(17) ?
C1 Si1 Ir1 . . 126.5(2) ?
B1 Si1 Ir1 . . 70.27(19) ?
N3 Si2 C41 . . 100.6(3) ?
N3 Si2 B2 . . 113.6(3) ?
C41 Si2 B2 . . 123.4(3) ?
N3 Si2 Ir2 . . 122.34(17) ?
C41 Si2 Ir2 . . 125.8(2) ?
B2 Si2 Ir2 . . 70.38(19) ?

loop_
_geom_bond_atom_site_label_1
_geom_bond_atom_site_label_2
_geom_bond_site_symmetry_2
_geom_bond_distance
_geom_bond_publ_flag
C1 C2 . 1.546(9) ?
C1 Si1 . 1.874(6) ?
C2 C036 . 1.521(8) ?
C2 C3 . 1.521(9) ?
C01G C45 . 1.370(9) ?
C01G C44 . 1.382(8) ?
C3 C4 . 1.380(8) ?
C3 C8 . 1.412(8) ?
C4 C5 . 1.399(9) ?
C5 C6 . 1.380(9) ?
C6 C7 . 1.399(8) ?
C7 C8 . 1.416(8) ?
C7 C9 . 1.511(8) ?
C8 N1 . 1.432(7) ?
C9 C11 . 1.544(9) ?
C9 C10 . 1.550(9) ?
C12 N2 . 1.301(7) ?
C12 N1 . 1.372(7) ?
C12 C13 . 1.516(8) ?
C13 C14 . 1.380(8) ?
C13 C18 . 1.402(8) ?
C14 C15 . 1.397(9) ?
C15 C16 . 1.366(9) ?
C16 C17 . 1.386(9) ?
C17 C18 . 1.379(9) ?
C19 C20 . 1.540(8) ?
C19 Ir1 . 2.135(6) ?
C20 C22 . 1.536(8) ?
C20 C21 . 1.544(9) ?
C20 P1 . 1.860(6) ?
C23 C25 . 1.533(8) ?
C23 C26 . 1.533(9) ?
C23 C24 . 1.536(9) ?
C23 P1 . 1.865(6) ?
C27 C28 . 1.400(8) ?
C27 C32 . 1.409(8) ?
C27 B1 . 1.599(9) ?
C28 C29 . 1.389(9) ?
C29 C30 . 1.389(10) ?
C30 C31 . 1.388(10) ?
C31 C32 . 1.391(9) ?
C33 C34 . 1.428(9) ?
C33 C40 . 1.526(10) ?
C33 Ir1 . 2.136(6) ?
C34 C35 . 1.521(9) ?
C34 Ir1 . 2.096(6) ?
C35 C36 . 1.513(10) ?
C36 C37 . 1.513(9) ?
C37 C38 . 1.395(9) ?
C37 Ir1 . 2.254(6) ?
C38 C39 . 1.505(9) ?
C38 Ir1 . 2.236(6) ?
C39 C40 . 1.527(11) ?
C41 C42 . 1.552(9) ?
C41 Si2 . 1.890(6) ?
C42 C43 . 1.502(8) ?
C42 C44 . 1.534(9) ?
C44 C48 . 1.409(8) ?
C45 C46 . 1.386(9) ?
C46 C47 . 1.407(8) ?
C47 C48 . 1.414(9) ?
C47 C49 . 1.511(8) ?
C48 N3 . 1.442(7) ?
C49 C51 . 1.525(9) ?
C49 C50 . 1.533(9) ?
C52 N4 . 1.294(7) ?
C52 N3 . 1.374(7) ?
C52 C53 . 1.511(8) ?
C53 C54 . 1.387(9) ?
C53 C58 . 1.390(9) ?
C54 C55 . 1.380(9) ?
C55 C56 . 1.383(9) ?
C56 C57 . 1.375(9) ?
C57 C58 . 1.402(9) ?
C59 C60 . 1.554(8) ?
C59 Ir2 . 2.120(6) ?
C60 C61 . 1.526(8) ?
C60 C62 . 1.550(9) ?
C60 P2 . 1.864(6) ?
C63 C65 . 1.534(9) ?
C63 C66 . 1.534(9) ?
C63 C64 . 1.549(8) ?
C63 P2 . 1.864(6) ?
C67 C68 . 1.401(8) ?
C67 C72 . 1.414(9) ?
C67 B2 . 1.594(9) ?
C68 C69 . 1.388(9) ?
C69 C70 . 1.386(10) ?
C70 C71 . 1.379(10) ?
C71 C72 . 1.379(9) ?
C73 C74 . 1.412(10) ?
C73 C80 . 1.536(11) ?
C73 Ir2 . 2.147(7) ?
C74 C75 . 1.509(10) ?
C74 Ir2 . 2.109(6) ?
C75 C76 . 1.529(11) ?
C76 C77 . 1.525(10) ?
C77 C78 . 1.383(10) ?
C77 Ir2 . 2.241(6) ?
C78 C79 . 1.514(10) ?
C78 Ir2 . 2.239(7) ?
C79 C80 . 1.511(11) ?
C81 C82 . 1.378(11) ?
C81 C83 2_655 1.387(11) ?
C82 C83 . 1.384(11) ?
C84 C86 2_566 1.366(11) ?
C84 C85 . 1.394(10) ?
C85 C86 . 1.377(11) ?
C87 C89 2_767 1.378(12) ?
C87 C88 . 1.384(12) ?
C88 C89 . 1.370(13) ?
C90 C92 2_676 1.378(13) ?
C90 C91 . 1.401(13) ?
C91 C92 . 1.335(13) ?
B1 P1 . 1.920(7) ?
B1 Si1 . 1.989(7) ?
B1 Ir1 . 2.529(6) ?
B2 P2 . 1.927(7) ?
B2 Si2 . 1.996(7) ?
B2 Ir2 . 2.524(6) ?
Ir1 Si1 . 2.3714(16) ?
Ir2 Si2 . 2.3537(17) ?
N1 Si1 . 1.791(5) ?
N2 P1 . 1.681(5) ?
N3 Si2 . 1.789(5) ?
N4 P2 . 1.684(5) ?
